data_7048849
loop_
_publ_author_name
'Ishibashi, Jacob S. A.'
'Darrigan, Clovis'
'Chrostowska, Anna'
'Li, Bo'
'Liu, Shih-Yuan'

_publ_section_title
;
 A BN anthracene mimics the electronic structure of more highly conjugated
 systems.
;
_journal_issue 8
_journal_name_full 'Dalton transactions (Cambridge, England : 2003)'
_journal_page_first 2807
_journal_page_last 2812
_journal_paper_doi 10.1039/c9dt00481e
_journal_volume 48
_journal_year 2019
_chemical_absolute_configuration unk
_chemical_formula_moiety 'C21 H20 B N'
_chemical_formula_sum 'C21 H20 B N'
_chemical_formula_weight 297.19
_space_group_crystal_system triclinic
_space_group_IT_number 1
_space_group_name_Hall 'P 1'
_space_group_name_H-M_alt 'P 1'
_symmetry_space_group_name_Hall 'P 1'
_symmetry_space_group_name_H-M 'P 1'
_atom_sites_solution_hydrogens geom
_atom_sites_solution_primary direct
_atom_sites_solution_secondary difmap
_audit_creation_method SHELXL-2014/7
_audit_update_record
;
2018-11-07 deposited with the CCDC.
2019-02-01 downloaded from the CCDC.
;
_cell_angle_alpha 82.031(2)
_cell_angle_beta 82.674(2)
_cell_angle_gamma 66.299(2)
_cell_formula_units_Z 2
_cell_length_a 8.8660(6)
_cell_length_b 9.3604(7)
_cell_length_c 11.0495(8)
_cell_measurement_reflns_used 9910
_cell_measurement_temperature 100(2)
_cell_measurement_theta_max 33.25
_cell_measurement_theta_min 2.39
_cell_volume 828.93(10)
_computing_cell_refinement 'SAINT (Bruker, 2014)'
_computing_data_collection 'APEX2 (Bruker, 2014)'
_computing_data_reduction 'SAINT (Bruker, 2014)'
_computing_molecular_graphics 'Bruker SHELXTL'
_computing_publication_material 'Bruker SHELXTL'
_computing_structure_refinement 'SHELXL-2014 (Sheldrick, 2014)'
_computing_structure_solution 'SHELXL-2014 (Sheldrick, 2014)'
_diffrn_ambient_temperature 100(2)
_diffrn_measured_fraction_theta_full 1.000
_diffrn_measured_fraction_theta_max 0.995
_diffrn_measurement_device_type 'Bruker Kappa DUO CCD diffractometer'
_diffrn_measurement_method '\f and \w scans'
_diffrn_radiation_type MoK\a
_diffrn_radiation_wavelength 0.71073
_diffrn_reflns_av_R_equivalents 0.0206
_diffrn_reflns_av_unetI/netI 0.0281
_diffrn_reflns_Laue_measured_fraction_full 1.000
_diffrn_reflns_Laue_measured_fraction_max 0.995
_diffrn_reflns_limit_h_max 13
_diffrn_reflns_limit_h_min -13
_diffrn_reflns_limit_k_max 14
_diffrn_reflns_limit_k_min -14
_diffrn_reflns_limit_l_max 17
_diffrn_reflns_limit_l_min -17
_diffrn_reflns_number 31412
_diffrn_reflns_point_group_measured_fraction_full 0.980
_diffrn_reflns_point_group_measured_fraction_max 0.927
_diffrn_reflns_theta_full 25.242
_diffrn_reflns_theta_max 33.316
_diffrn_reflns_theta_min 1.867
_diffrn_source 'fine-focus sealed tube'
_exptl_absorpt_coefficient_mu 0.068
_exptl_absorpt_correction_T_max 0.7465
_exptl_absorpt_correction_T_min 0.7101
_exptl_absorpt_correction_type multi-scan
_exptl_absorpt_process_details
;
Sheldrick, G.M. (2013). SADABS. Bruker AXS Inc. Madison, WI USA.
;
_exptl_crystal_colour colorless
_exptl_crystal_density_diffrn 1.191
_exptl_crystal_density_meas ?
_exptl_crystal_density_method none
_exptl_crystal_description plate
_exptl_crystal_F_000 316
_exptl_crystal_size_max 0.600
_exptl_crystal_size_mid 0.370
_exptl_crystal_size_min 0.240
_refine_diff_density_max 0.424
_refine_diff_density_min -0.260
_refine_diff_density_rms 0.049
_refine_ls_abs_structure_details
;
 Flack x determined using 4480 quotients [(I+)-(I-)]/[(I+)+(I-)]
 (Parsons, Flack and Wagner, Acta Cryst. B69 (2013) 249-259).
;
_refine_ls_extinction_method none
_refine_ls_goodness_of_fit_ref 1.032
_refine_ls_hydrogen_treatment constr
_refine_ls_matrix_type full
_refine_ls_number_parameters 421
_refine_ls_number_reflns 11905
_refine_ls_number_restraints 3
_refine_ls_restrained_S_all 1.032
_refine_ls_R_factor_all 0.0492
_refine_ls_R_factor_gt 0.0431
_refine_ls_shift/su_max 0.000
_refine_ls_shift/su_mean 0.000
_refine_ls_structure_factor_coef Fsqd
_refine_ls_weighting_details 'w=1/[\s^2^(Fo^2^)+(0.0802P)^2^+0.0652P] where P=(Fo^2^+2Fc^2^)/3'
_refine_ls_weighting_scheme calc
_refine_ls_wR_factor_gt 0.1179
_refine_ls_wR_factor_ref 0.1231
_reflns_Friedel_coverage 0.863
_reflns_Friedel_fraction_full 0.960
_reflns_Friedel_fraction_max 0.859
_reflns_number_gt 10743
_reflns_number_total 11905
_reflns_threshold_expression 'I > 2\s(I)'
_cod_data_source_file c9dt00481e2.cif
_cod_data_source_block C21H20BN
_cod_depositor_comments
;
The following automatic conversions were performed:

'_exptl_crystal_density_meas' value 'not measured' was changed to '?'
- the value is perceived as not measured.

Automatic conversion script
Id: cif_fix_values 4973 2017-02-22 13:04:09Z antanas 

 Adding full bibliography for 7048848--7048849.cif.
;
_cod_database_code 7048849
_shelx_shelxl_version_number 2014/7
_shelx_space_group_comment
;
The symmetry employed for this shelxl refinement is uniquely defined
by the following loop, which should always be used as a source of
symmetry information in preference to the above space-group names.
They are only intended as comments.
;
_shelx_estimated_absorpt_t_min 0.961
_shelx_estimated_absorpt_t_max 0.984

loop_
_space_group_symop_operation_xyz
'x, y, z'

loop_
_atom_site_label
_atom_site_type_symbol
_atom_site_fract_x
_atom_site_fract_y
_atom_site_fract_z
_atom_site_U_iso_or_equiv
_atom_site_adp_type
_atom_site_occupancy
_atom_site_site_symmetry_order
_atom_site_calc_flag
_atom_site_refinement_flags_posn
_atom_site_refinement_flags_adp
N1 N 0.68697(17) 0.70961(15) 0.27106(13) 0.0181(2) Uani 1 1 d . .
B1 B 0.5388(2) 0.68392(19) 0.24968(15) 0.0140(3) Uani 1 1 d . .
C1 C 0.6991(2) 0.85463(19) 0.23434(15) 0.0206(3) Uani 1 1 d . .
H1 H 0.6103 0.9364 0.1953 0.025 Uiso 1 1 calc R U
C2 C 0.8337(2) 0.8824(2) 0.25270(18) 0.0267(4) Uani 1 1 d . .
H2 H 0.8373 0.9822 0.2272 0.032 Uiso 1 1 calc R U
C3 C 0.9686(2) 0.7615(2) 0.31007(18) 0.0273(4) Uani 1 1 d . .
H3 H 1.0636 0.7796 0.3217 0.033 Uiso 1 1 calc R U
C4 C 0.9611(2) 0.6197(2) 0.34828(17) 0.0241(3) Uani 1 1 d . .
H4 H 1.0510 0.5396 0.3875 0.029 Uiso 1 1 calc R U
C5 C 0.81974(19) 0.58918(18) 0.33034(14) 0.0176(3) Uani 1 1 d . .
C6 C 0.8116(2) 0.44401(19) 0.36937(15) 0.0187(3) Uani 1 1 d . .
H6 H 0.9013 0.3655 0.4099 0.022 Uiso 1 1 calc R U
C7 C 0.67672(19) 0.40874(17) 0.35144(13) 0.0159(3) Uani 1 1 d . .
C8 C 0.6741(2) 0.25859(18) 0.39302(15) 0.0206(3) Uani 1 1 d . .
H8 H 0.7659 0.1808 0.4319 0.025 Uiso 1 1 calc R U
C9 C 0.5420(2) 0.22472(18) 0.37787(16) 0.0227(3) Uani 1 1 d . .
H9 H 0.5411 0.1249 0.4079 0.027 Uiso 1 1 calc R U
C10 C 0.4056(2) 0.3389(2) 0.31701(16) 0.0224(3) Uani 1 1 d . .
H10 H 0.3140 0.3153 0.3053 0.027 Uiso 1 1 calc R U
C11 C 0.4073(2) 0.48303(18) 0.27546(14) 0.0183(3) Uani 1 1 d . .
H11 H 0.3163 0.5581 0.2341 0.022 Uiso 1 1 calc R U
C12 C 0.54017(17) 0.52388(16) 0.29201(12) 0.0127(2) Uani 1 1 d . .
C13 C 0.38714(18) 0.81946(16) 0.18866(13) 0.0148(2) Uani 1 1 d . .
C14 C 0.27594(18) 0.94282(17) 0.25621(13) 0.0156(2) Uani 1 1 d . .
C15 C 0.13952(19) 1.06027(18) 0.20278(14) 0.0185(3) Uani 1 1 d . .
H15 H 0.0666 1.1427 0.2494 0.022 Uiso 1 1 calc R U
C16 C 0.1082(2) 1.05893(19) 0.08233(15) 0.0212(3) Uani 1 1 d . .
C17 C 0.2185(2) 0.9374(2) 0.01530(14) 0.0211(3) Uani 1 1 d . .
H17 H 0.1992 0.9350 -0.0669 0.025 Uiso 1 1 calc R U
C18 C 0.35649(19) 0.81929(18) 0.06631(13) 0.0179(3) Uani 1 1 d . .
C19 C 0.3001(2) 0.94715(19) 0.38853(14) 0.0205(3) Uani 1 1 d . .
H19A H 0.2265 1.0493 0.4159 0.031 Uiso 1 1 calc R U
H19B H 0.4151 0.9307 0.3958 0.031 Uiso 1 1 calc R U
H19C H 0.2745 0.8642 0.4397 0.031 Uiso 1 1 calc R U
C20 C -0.0398(2) 1.1867(2) 0.02627(19) 0.0317(4) Uani 1 1 d . .
H20A H -0.0081 1.2709 -0.0159 0.048 Uiso 1 1 calc R U
H20B H -0.1275 1.2286 0.0910 0.048 Uiso 1 1 calc R U
H20C H -0.0799 1.1437 -0.0327 0.048 Uiso 1 1 calc R U
C21 C 0.4737(2) 0.6934(2) -0.01223(15) 0.0236(3) Uani 1 1 d . .
H21A H 0.4137 0.6808 -0.0759 0.035 Uiso 1 1 calc R U
H21B H 0.5197 0.5941 0.0391 0.035 Uiso 1 1 calc R U
H21C H 0.5636 0.7238 -0.0508 0.035 Uiso 1 1 calc R U
N2 N 0.74579(16) 0.27372(15) 0.73227(12) 0.0164(2) Uani 1 1 d . .
B2 B 0.5940(2) 0.24211(18) 0.75095(15) 0.0143(3) Uani 1 1 d . .
C22 C 0.7453(2) 0.41334(18) 0.76550(15) 0.0192(3) Uani 1 1 d . .
H22 H 0.6458 0.4861 0.8015 0.023 Uiso 1 1 calc R U
C23 C 0.8819(2) 0.44850(19) 0.74814(17) 0.0239(3) Uani 1 1 d . .
H23 H 0.8767 0.5446 0.7711 0.029 Uiso 1 1 calc R U
C24 C 1.0329(2) 0.3401(2) 0.69534(17) 0.0250(3) Uani 1 1 d . .
H24 H 1.1290 0.3632 0.6833 0.030 Uiso 1 1 calc R U
C25 C 1.0379(2) 0.2040(2) 0.66253(16) 0.0220(3) Uani 1 1 d . .
H25 H 1.1386 0.1322 0.6273 0.026 Uiso 1 1 calc R U
C26 C 0.89508(18) 0.16543(17) 0.67955(13) 0.0159(3) Uani 1 1 d . .
C27 C 0.90051(19) 0.02674(18) 0.64429(14) 0.0179(3) Uani 1 1 d . .
H27 H 1.0028 -0.0452 0.6111 0.021 Uiso 1 1 calc R U
C28 C 0.76085(19) -0.01239(17) 0.65549(13) 0.0158(3) Uani 1 1 d . .
C29 C 0.7690(2) -0.15094(18) 0.61050(15) 0.0213(3) Uani 1 1 d . .
H29 H 0.8708 -0.2197 0.5740 0.026 Uiso 1 1 calc R U
C30 C 0.6324(2) -0.18640(19) 0.61908(16) 0.0239(3) Uani 1 1 d . .
H30 H 0.6392 -0.2778 0.5866 0.029 Uiso 1 1 calc R U
C31 C 0.4816(2) -0.0877(2) 0.67591(16) 0.0237(3) Uani 1 1 d . .
H31 H 0.3877 -0.1141 0.6837 0.028 Uiso 1 1 calc R U
C32 C 0.4707(2) 0.04703(19) 0.72010(14) 0.0189(3) Uani 1 1 d . .
H32 H 0.3687 0.1124 0.7586 0.023 Uiso 1 1 calc R U
C33 C 0.60771(18) 0.09029(16) 0.70953(13) 0.0134(2) Uani 1 1 d . .
C34 C 0.42796(18) 0.36299(17) 0.81058(13) 0.0144(2) Uani 1 1 d . .
C35 C 0.37249(19) 0.33261(18) 0.93303(14) 0.0173(3) Uani 1 1 d . .
C36 C 0.2233(2) 0.4381(2) 0.98421(14) 0.0202(3) Uani 1 1 d . .
H36 H 0.1868 0.4154 1.0665 0.024 Uiso 1 1 calc R U
C37 C 0.1269(2) 0.5758(2) 0.91731(15) 0.0200(3) Uani 1 1 d . .
C38 C 0.18284(19) 0.60572(18) 0.79669(14) 0.0183(3) Uani 1 1 d . .
H38 H 0.1192 0.6993 0.7501 0.022 Uiso 1 1 calc R U
C39 C 0.33029(18) 0.50158(17) 0.74242(13) 0.0155(2) Uani 1 1 d . .
C40 C 0.4735(2) 0.1876(2) 1.01146(15) 0.0235(3) Uani 1 1 d . .
H40A H 0.5596 0.2067 1.0457 0.035 Uiso 1 1 calc R U
H40B H 0.5250 0.0993 0.9611 0.035 Uiso 1 1 calc R U
H40C H 0.4013 0.1628 1.0784 0.035 Uiso 1 1 calc R U
C41 C -0.0326(2) 0.6899(2) 0.97431(18) 0.0303(4) Uani 1 1 d . .
H41A H -0.0861 0.6321 1.0322 0.045 Uiso 1 1 calc R U
H41B H -0.1062 0.7496 0.9099 0.045 Uiso 1 1 calc R U
H41C H -0.0089 0.7620 1.0178 0.045 Uiso 1 1 calc R U
C42 C 0.3807(2) 0.53747(19) 0.60939(14) 0.0209(3) Uani 1 1 d . .
H42A H 0.2943 0.6331 0.5751 0.031 Uiso 1 1 calc R U
H42B H 0.3959 0.4499 0.5632 0.031 Uiso 1 1 calc R U
H42C H 0.4846 0.5527 0.6037 0.031 Uiso 1 1 calc R U

loop_
_atom_site_aniso_label
_atom_site_aniso_U_11
_atom_site_aniso_U_22
_atom_site_aniso_U_33
_atom_site_aniso_U_23
_atom_site_aniso_U_13
_atom_site_aniso_U_12
N1 0.0168(6) 0.0158(6) 0.0204(6) -0.0018(4) 0.0014(5) -0.0058(5)
B1 0.0126(7) 0.0120(6) 0.0162(6) -0.0015(5) -0.0009(5) -0.0036(5)
C1 0.0195(7) 0.0150(6) 0.0250(7) -0.0019(5) 0.0044(6) -0.0061(6)
C2 0.0276(9) 0.0213(7) 0.0342(9) -0.0099(7) 0.0117(7) -0.0145(7)
C3 0.0193(8) 0.0304(9) 0.0373(9) -0.0131(7) 0.0045(7) -0.0138(7)
C4 0.0158(7) 0.0274(8) 0.0302(8) -0.0085(6) 0.0000(6) -0.0084(6)
C5 0.0138(6) 0.0174(6) 0.0197(6) -0.0035(5) -0.0002(5) -0.0040(5)
C6 0.0155(7) 0.0169(6) 0.0207(6) -0.0006(5) -0.0037(5) -0.0027(5)
C7 0.0166(6) 0.0135(6) 0.0152(6) -0.0007(5) -0.0013(5) -0.0037(5)
C8 0.0239(8) 0.0130(6) 0.0214(7) 0.0008(5) -0.0014(6) -0.0043(6)
C9 0.0284(8) 0.0147(7) 0.0253(7) -0.0015(5) 0.0011(6) -0.0100(6)
C10 0.0243(8) 0.0204(7) 0.0260(7) -0.0050(6) -0.0005(6) -0.0119(6)
C11 0.0177(7) 0.0181(6) 0.0198(6) -0.0012(5) -0.0026(5) -0.0076(6)
C12 0.0127(6) 0.0110(5) 0.0131(5) -0.0001(4) -0.0003(4) -0.0039(5)
C13 0.0145(6) 0.0139(6) 0.0161(6) -0.0003(4) -0.0020(5) -0.0057(5)
C14 0.0154(6) 0.0148(6) 0.0167(6) -0.0002(5) -0.0010(5) -0.0065(5)
C15 0.0151(6) 0.0159(6) 0.0215(7) -0.0002(5) 0.0004(5) -0.0041(5)
C16 0.0167(7) 0.0222(7) 0.0228(7) 0.0059(6) -0.0050(5) -0.0073(6)
C17 0.0216(7) 0.0252(8) 0.0177(6) 0.0025(5) -0.0060(5) -0.0105(6)
C18 0.0191(7) 0.0198(7) 0.0158(6) -0.0019(5) -0.0012(5) -0.0087(6)
C19 0.0227(7) 0.0197(7) 0.0173(6) -0.0038(5) -0.0003(5) -0.0063(6)
C20 0.0220(8) 0.0310(9) 0.0341(9) 0.0098(7) -0.0109(7) -0.0035(7)
C21 0.0254(8) 0.0244(8) 0.0194(7) -0.0063(6) -0.0008(6) -0.0071(7)
N2 0.0150(6) 0.0140(5) 0.0195(6) -0.0023(4) -0.0029(4) -0.0045(5)
B2 0.0143(7) 0.0121(6) 0.0159(6) -0.0012(5) -0.0021(5) -0.0045(6)
C22 0.0184(7) 0.0135(6) 0.0258(7) -0.0025(5) -0.0070(6) -0.0045(5)
C23 0.0252(8) 0.0167(7) 0.0331(8) 0.0008(6) -0.0117(7) -0.0098(6)
C24 0.0195(7) 0.0276(8) 0.0316(8) 0.0015(6) -0.0052(6) -0.0133(7)
C25 0.0146(7) 0.0262(8) 0.0253(7) -0.0004(6) -0.0029(5) -0.0084(6)
C26 0.0123(6) 0.0156(6) 0.0176(6) -0.0006(5) -0.0025(5) -0.0032(5)
C27 0.0146(6) 0.0157(6) 0.0199(6) -0.0029(5) -0.0009(5) -0.0019(5)
C28 0.0176(6) 0.0124(6) 0.0159(6) -0.0008(5) -0.0036(5) -0.0036(5)
C29 0.0261(8) 0.0128(6) 0.0228(7) -0.0036(5) -0.0052(6) -0.0037(6)
C30 0.0330(9) 0.0158(7) 0.0258(7) -0.0011(5) -0.0106(6) -0.0103(6)
C31 0.0280(8) 0.0220(7) 0.0267(8) 0.0024(6) -0.0093(6) -0.0149(7)
C32 0.0184(7) 0.0200(7) 0.0204(6) -0.0014(5) -0.0038(5) -0.0090(6)
C33 0.0139(6) 0.0118(6) 0.0141(5) -0.0009(4) -0.0023(4) -0.0043(5)
C34 0.0137(6) 0.0138(6) 0.0158(6) -0.0015(4) -0.0007(4) -0.0054(5)
C35 0.0162(6) 0.0182(6) 0.0172(6) -0.0004(5) -0.0025(5) -0.0064(5)
C36 0.0187(7) 0.0256(7) 0.0169(6) -0.0042(5) 0.0018(5) -0.0097(6)
C37 0.0156(7) 0.0234(7) 0.0212(7) -0.0091(5) 0.0012(5) -0.0064(6)
C38 0.0156(6) 0.0160(6) 0.0213(6) -0.0040(5) -0.0020(5) -0.0034(5)
C39 0.0149(6) 0.0142(6) 0.0169(6) -0.0029(5) -0.0013(5) -0.0048(5)
C40 0.0252(8) 0.0234(7) 0.0193(7) 0.0042(5) -0.0030(6) -0.0084(6)
C41 0.0204(8) 0.0337(9) 0.0304(9) -0.0128(7) 0.0034(7) -0.0024(7)
C42 0.0231(7) 0.0183(7) 0.0176(6) 0.0011(5) 0.0003(5) -0.0056(6)

loop_
_atom_type_symbol
_atom_type_description
_atom_type_scat_dispersion_real
_atom_type_scat_dispersion_imag
_atom_type_scat_source
C C 0.0033 0.0016 'International Tables Vol C Tables 4.2.6.8 and 6.1.1.4'
H H 0.0000 0.0000 'International Tables Vol C Tables 4.2.6.8 and 6.1.1.4'
B B 0.0013 0.0007 'International Tables Vol C Tables 4.2.6.8 and 6.1.1.4'
N N 0.0061 0.0033 'International Tables Vol C Tables 4.2.6.8 and 6.1.1.4'

loop_
_geom_angle_atom_site_label_1
_geom_angle_atom_site_label_2
_geom_angle_atom_site_label_3
_geom_angle
C1 N1 C5 118.21(14)
C1 N1 B1 120.84(14)
C5 N1 B1 120.95(12)
N1 B1 C12 116.11(13)
N1 B1 C13 121.33(13)
C12 B1 C13 122.55(13)
C2 C1 N1 122.39(16)
C2 C1 H1 118.8
N1 C1 H1 118.8
C1 C2 C3 119.78(16)
C1 C2 H2 120.1
C3 C2 H2 120.1
C4 C3 C2 119.72(16)
C4 C3 H3 120.1
C2 C3 H3 120.1
C3 C4 C5 121.10(17)
C3 C4 H4 119.4
C5 C4 H4 119.4
C6 C5 N1 119.94(14)
C6 C5 C4 121.27(15)
N1 C5 C4 118.79(14)
C5 C6 C7 122.93(14)
C5 C6 H6 118.5
C7 C6 H6 118.5
C6 C7 C12 119.94(13)
C6 C7 C8 120.85(14)
C12 C7 C8 119.20(14)
C9 C8 C7 121.07(15)
C9 C8 H8 119.5
C7 C8 H8 119.5
C8 C9 C10 120.03(14)
C8 C9 H9 120.0
C10 C9 H9 120.0
C11 C10 C9 119.45(15)
C11 C10 H10 120.3
C9 C10 H10 120.3
C10 C11 C12 122.20(15)
C10 C11 H11 118.9
C12 C11 H11 118.9
C11 C12 C7 118.02(13)
C11 C12 B1 121.88(13)
C7 C12 B1 120.10(13)
C18 C13 C14 118.11(13)
C18 C13 B1 121.16(13)
C14 C13 B1 120.72(12)
C15 C14 C13 120.50(13)
C15 C14 C19 119.00(13)
C13 C14 C19 120.48(13)
C16 C15 C14 121.35(14)
C16 C15 H15 119.3
C14 C15 H15 119.3
C15 C16 C17 118.19(14)
C15 C16 C20 120.57(16)
C17 C16 C20 121.23(15)
C18 C17 C16 121.55(14)
C18 C17 H17 119.2
C16 C17 H17 119.2
C17 C18 C13 120.30(14)
C17 C18 C21 118.96(14)
C13 C18 C21 120.73(14)
C14 C19 H19A 109.5
C14 C19 H19B 109.5
H19A C19 H19B 109.5
C14 C19 H19C 109.5
H19A C19 H19C 109.5
H19B C19 H19C 109.5
C16 C20 H20A 109.5
C16 C20 H20B 109.5
H20A C20 H20B 109.5
C16 C20 H20C 109.5
H20A C20 H20C 109.5
H20B C20 H20C 109.5
C18 C21 H21A 109.5
C18 C21 H21B 109.5
H21A C21 H21B 109.5
C18 C21 H21C 109.5
H21A C21 H21C 109.5
H21B C21 H21C 109.5
C22 N2 C26 118.27(13)
C22 N2 B2 120.55(13)
C26 N2 B2 121.17(12)
N2 B2 C33 116.07(13)
N2 B2 C34 120.94(12)
C33 B2 C34 122.98(13)
C23 C22 N2 122.55(15)
C23 C22 H22 118.7
N2 C22 H22 118.7
C22 C23 C24 119.59(15)
C22 C23 H23 120.2
C24 C23 H23 120.2
C25 C24 C23 119.42(16)
C25 C24 H24 120.3
C23 C24 H24 120.3
C24 C25 C26 121.75(15)
C24 C25 H25 119.1
C26 C25 H25 119.1
C27 C26 N2 120.13(13)
C27 C26 C25 121.45(14)
N2 C26 C25 118.41(13)
C26 C27 C28 122.97(13)
C26 C27 H27 118.5
C28 C27 H27 118.5
C27 C28 C33 119.65(13)
C27 C28 C29 121.16(14)
C33 C28 C29 119.17(14)
C30 C29 C28 120.90(15)
C30 C29 H29 119.6
C28 C29 H29 119.6
C29 C30 C31 120.24(15)
C29 C30 H30 119.9
C31 C30 H30 119.9
C32 C31 C30 119.87(16)
C32 C31 H31 120.1
C30 C31 H31 120.1
C31 C32 C33 121.58(15)
C31 C32 H32 119.2
C33 C32 H32 119.2
C32 C33 C28 118.18(13)
C32 C33 B2 121.83(13)
C28 C33 B2 119.97(13)
C35 C34 C39 118.46(13)
C35 C34 B2 120.41(13)
C39 C34 B2 121.12(12)
C36 C35 C34 120.11(14)
C36 C35 C40 119.01(14)
C34 C35 C40 120.88(13)
C37 C36 C35 121.58(14)
C37 C36 H36 119.2
C35 C36 H36 119.2
C38 C37 C36 118.07(14)
C38 C37 C41 120.88(16)
C36 C37 C41 121.05(15)
C37 C38 C39 121.70(14)
C37 C38 H38 119.2
C39 C38 H38 119.2
C38 C39 C34 120.07(13)
C38 C39 C42 119.16(13)
C34 C39 C42 120.75(13)
C35 C40 H40A 109.5
C35 C40 H40B 109.5
H40A C40 H40B 109.5
C35 C40 H40C 109.5
H40A C40 H40C 109.5
H40B C40 H40C 109.5
C37 C41 H41A 109.5
C37 C41 H41B 109.5
H41A C41 H41B 109.5
C37 C41 H41C 109.5
H41A C41 H41C 109.5
H41B C41 H41C 109.5
C39 C42 H42A 109.5
C39 C42 H42B 109.5
H42A C42 H42B 109.5
C39 C42 H42C 109.5
H42A C42 H42C 109.5
H42B C42 H42C 109.5

loop_
_geom_bond_atom_site_label_1
_geom_bond_atom_site_label_2
_geom_bond_distance
N1 C1 1.404(2)
N1 C5 1.418(2)
N1 B1 1.480(2)
B1 C12 1.502(2)
B1 C13 1.579(2)
C1 C2 1.364(3)
C1 H1 0.9500
C2 C3 1.421(3)
C2 H2 0.9500
C3 C4 1.361(3)
C3 H3 0.9500
C4 C5 1.435(2)
C4 H4 0.9500
C5 C6 1.395(2)
C6 C7 1.405(2)
C6 H6 0.9500
C7 C12 1.420(2)
C7 C8 1.425(2)
C8 C9 1.365(3)
C8 H8 0.9500
C9 C10 1.424(3)
C9 H9 0.9500
C10 C11 1.369(2)
C10 H10 0.9500
C11 C12 1.415(2)
C11 H11 0.9500
C13 C18 1.413(2)
C13 C14 1.414(2)
C14 C15 1.398(2)
C14 C19 1.513(2)
C15 C16 1.396(2)
C15 H15 0.9500
C16 C17 1.398(2)
C16 C20 1.509(2)
C17 C18 1.397(2)
C17 H17 0.9500
C18 C21 1.514(2)
C19 H19A 0.9800
C19 H19B 0.9800
C19 H19C 0.9800
C20 H20A 0.9800
C20 H20B 0.9800
C20 H20C 0.9800
C21 H21A 0.9800
C21 H21B 0.9800
C21 H21C 0.9800
N2 C22 1.4039(19)
N2 C26 1.4167(19)
N2 B2 1.474(2)
B2 C33 1.507(2)
B2 C34 1.582(2)
C22 C23 1.362(2)
C22 H22 0.9500
C23 C24 1.426(3)
C23 H23 0.9500
C24 C25 1.354(2)
C24 H24 0.9500
C25 C26 1.434(2)
C25 H25 0.9500
C26 C27 1.387(2)
C27 C28 1.413(2)
C27 H27 0.9500
C28 C33 1.424(2)
C28 C29 1.424(2)
C29 C30 1.368(3)
C29 H29 0.9500
C30 C31 1.411(3)
C30 H30 0.9500
C31 C32 1.378(2)
C31 H31 0.9500
C32 C33 1.414(2)
C32 H32 0.9500
C34 C35 1.410(2)
C34 C39 1.412(2)
C35 C36 1.399(2)
C35 C40 1.513(2)
C36 C37 1.396(2)
C36 H36 0.9500
C37 C38 1.393(2)
C37 C41 1.511(2)
C38 C39 1.399(2)
C38 H38 0.9500
C39 C42 1.513(2)
C40 H40A 0.9800
C40 H40B 0.9800
C40 H40C 0.9800
C41 H41A 0.9800
C41 H41B 0.9800
C41 H41C 0.9800
C42 H42A 0.9800
C42 H42B 0.9800
C42 H42C 0.9800

loop_
_geom_torsion_atom_site_label_1
_geom_torsion_atom_site_label_2
_geom_torsion_atom_site_label_3
_geom_torsion_atom_site_label_4
_geom_torsion
C1 N1 B1 C12 179.57(13)
C5 N1 B1 C12 -1.12(19)
C1 N1 B1 C13 -1.8(2)
C5 N1 B1 C13 177.45(13)
C5 N1 C1 C2 0.6(2)
B1 N1 C1 C2 179.93(15)
N1 C1 C2 C3 0.5(3)
C1 C2 C3 C4 -1.2(3)
C2 C3 C4 C5 0.7(3)
C1 N1 C5 C6 179.33(14)
B1 N1 C5 C6 0.0(2)
C1 N1 C5 C4 -1.0(2)
B1 N1 C5 C4 179.66(14)
C3 C4 C5 C6 180.00(16)
C3 C4 C5 N1 0.4(2)
N1 C5 C6 C7 0.8(2)
C4 C5 C6 C7 -178.79(15)
C5 C6 C7 C12 -0.5(2)
C5 C6 C7 C8 -179.99(14)
C6 C7 C8 C9 178.76(15)
C12 C7 C8 C9 -0.8(2)
C7 C8 C9 C10 1.6(2)
C8 C9 C10 C11 -0.8(2)
C9 C10 C11 C12 -0.7(2)
C10 C11 C12 C7 1.5(2)
C10 C11 C12 B1 -178.04(15)
C6 C7 C12 C11 179.75(14)
C8 C7 C12 C11 -0.7(2)
C6 C7 C12 B1 -0.8(2)
C8 C7 C12 B1 178.79(14)
N1 B1 C12 C11 -179.03(13)
C13 B1 C12 C11 2.4(2)
N1 B1 C12 C7 1.49(19)
C13 B1 C12 C7 -177.07(13)
N1 B1 C13 C18 106.01(16)
C12 B1 C13 C18 -75.50(18)
N1 B1 C13 C14 -75.42(18)
C12 B1 C13 C14 103.07(16)
C18 C13 C14 C15 0.3(2)
B1 C13 C14 C15 -178.32(13)
C18 C13 C14 C19 178.56(14)
B1 C13 C14 C19 -0.1(2)
C13 C14 C15 C16 0.5(2)
C19 C14 C15 C16 -177.79(15)
C14 C15 C16 C17 -0.8(2)
C14 C15 C16 C20 179.97(15)
C15 C16 C17 C18 0.2(2)
C20 C16 C17 C18 179.50(16)
C16 C17 C18 C13 0.5(2)
C16 C17 C18 C21 -178.36(15)
C14 C13 C18 C17 -0.8(2)
B1 C13 C18 C17 177.80(14)
C14 C13 C18 C21 178.08(14)
B1 C13 C18 C21 -3.3(2)
C22 N2 B2 C33 178.74(13)
C26 N2 B2 C33 -0.67(19)
C22 N2 B2 C34 -1.0(2)
C26 N2 B2 C34 179.63(13)
C26 N2 C22 C23 0.5(2)
B2 N2 C22 C23 -178.95(15)
N2 C22 C23 C24 -0.6(3)
C22 C23 C24 C25 0.4(3)
C23 C24 C25 C26 -0.1(3)
C22 N2 C26 C27 -179.36(14)
B2 N2 C26 C27 0.1(2)
C22 N2 C26 C25 -0.2(2)
B2 N2 C26 C25 179.27(14)
C24 C25 C26 C27 179.16(16)
C24 C25 C26 N2 0.0(2)
N2 C26 C27 C28 1.6(2)
C25 C26 C27 C28 -177.58(15)
C26 C27 C28 C33 -2.6(2)
C26 C27 C28 C29 175.66(15)
C27 C28 C29 C30 -178.49(15)
C33 C28 C29 C30 -0.3(2)
C28 C29 C30 C31 -1.7(3)
C29 C30 C31 C32 1.7(3)
C30 C31 C32 C33 0.3(2)
C31 C32 C33 C28 -2.2(2)
C31 C32 C33 B2 176.36(14)
C27 C28 C33 C32 -179.57(14)
C29 C28 C33 C32 2.2(2)
C27 C28 C33 B2 1.8(2)
C29 C28 C33 B2 -176.42(14)
N2 B2 C33 C32 -178.83(13)
C34 B2 C33 C32 0.9(2)
N2 B2 C33 C28 -0.29(19)
C34 B2 C33 C28 179.40(13)
N2 B2 C34 C35 -104.60(16)
C33 B2 C34 C35 75.72(19)
N2 B2 C34 C39 76.71(18)
C33 B2 C34 C39 -102.96(17)
C39 C34 C35 C36 0.4(2)
B2 C34 C35 C36 -178.35(14)
C39 C34 C35 C40 -178.79(14)
B2 C34 C35 C40 2.5(2)
C34 C35 C36 C37 -0.8(2)
C40 C35 C36 C37 178.37(15)
C35 C36 C37 C38 0.4(2)
C35 C36 C37 C41 -179.05(16)
C36 C37 C38 C39 0.5(2)
C41 C37 C38 C39 179.91(15)
C37 C38 C39 C34 -0.9(2)
C37 C38 C39 C42 177.47(15)
C35 C34 C39 C38 0.5(2)
B2 C34 C39 C38 179.18(13)
C35 C34 C39 C42 -177.89(14)
B2 C34 C39 C42 0.8(2)
